data_2226046
loop_
_publ_author_name
'Wang, Bin'
'Xia, Song'
'Shi, Ya-Bin'
'He, Fei-Fei'
'Wang, Hai-Bo'

_publ_section_title
;
 Methyl 5-chloro-2-(4-methylbenzenesulfonamido)benzoate
;
_journal_coeditor_code BQ2211
_journal_issue 6
_journal_name_full 'Acta Crystallographica Section E'
_journal_page_first o1462
_journal_paper_doi 10.1107/S1600536810019045
_journal_volume 66
_journal_year 2010
_chemical_formula_iupac 'C15 H14 Cl N O4 S'
_chemical_formula_moiety 'C15 H14 Cl N O4 S'
_chemical_formula_sum 'C15 H14 Cl N O4 S'
_chemical_formula_weight 339.78
_chemical_melting_point 388
_chemical_name_systematic
;
Methyl 5-chloro-2-(4-methylbenzenesulfonamido)benzoate
;
_space_group_IT_number 14
_symmetry_cell_setting monoclinic
_symmetry_space_group_name_Hall '-P 2ybc'
_symmetry_space_group_name_H-M 'P 1 21/c 1'
_atom_sites_solution_hydrogens geom
_atom_sites_solution_primary direct
_atom_sites_solution_secondary difmap
_audit_creation_method SHELXL-97
_cell_angle_alpha 90.00
_cell_angle_beta 97.34(3)
_cell_angle_gamma 90.00
_cell_formula_units_Z 4
_cell_length_a 18.549(4)
_cell_length_b 9.935(2)
_cell_length_c 8.5190(17)
_cell_measurement_reflns_used 25
_cell_measurement_temperature 293(2)
_cell_measurement_theta_max 12
_cell_measurement_theta_min 8
_cell_volume 1557.1(6)
_computing_cell_refinement 'CAD-4 EXPRESS (Enraf--Nonius, 1989)'
_computing_data_collection 'CAD-4 EXPRESS (Enraf--Nonius, 1989)'
_computing_data_reduction 'XCAD4 (Harms & Wocadlo, 1995)'
_computing_molecular_graphics 'SHELXL97 (Sheldrick, 2008)'
_computing_publication_material 'PLATON (Spek, 2009)'
_computing_structure_refinement 'SHELXL97 (Sheldrick, 2008)'
_computing_structure_solution 'SHELXS97 (Sheldrick, 2008)'
_diffrn_ambient_temperature 293(2)
_diffrn_measured_fraction_theta_full 0.999
_diffrn_measured_fraction_theta_max 0.999
_diffrn_measurement_device_type 'Enraf--Nonius CAD-4'
_diffrn_measurement_method \w/2\q
_diffrn_radiation_monochromator graphite
_diffrn_radiation_source 'fine-focus sealed tube'
_diffrn_radiation_type MoK\a
_diffrn_radiation_wavelength 0.71073
_diffrn_reflns_av_R_equivalents 0.0927
_diffrn_reflns_av_sigmaI/netI 0.0974
_diffrn_reflns_limit_h_max 22
_diffrn_reflns_limit_h_min 0
_diffrn_reflns_limit_k_max 11
_diffrn_reflns_limit_k_min 0
_diffrn_reflns_limit_l_max 10
_diffrn_reflns_limit_l_min -10
_diffrn_reflns_number 2914
_diffrn_reflns_theta_full 25.28
_diffrn_reflns_theta_max 25.28
_diffrn_reflns_theta_min 1.11
_diffrn_standards_decay_% 1
_diffrn_standards_interval_count 200
_diffrn_standards_interval_time 120
_diffrn_standards_number 3
_exptl_absorpt_coefficient_mu 0.396
_exptl_absorpt_correction_T_max 0.9805
_exptl_absorpt_correction_T_min 0.8905
_exptl_absorpt_correction_type psi-scan
_exptl_absorpt_process_details '(North <i>et al.</i>,  1968)'
_exptl_crystal_colour colourless
_exptl_crystal_density_diffrn 1.449
_exptl_crystal_density_method 'not measured'
_exptl_crystal_description needle
_exptl_crystal_F_000 704
_exptl_crystal_size_max 0.30
_exptl_crystal_size_mid 0.10
_exptl_crystal_size_min 0.05
_refine_diff_density_max 0.446
_refine_diff_density_min -0.286
_refine_ls_extinction_method none
_refine_ls_goodness_of_fit_ref 1.002
_refine_ls_hydrogen_treatment constr
_refine_ls_matrix_type full
_refine_ls_number_parameters 200
_refine_ls_number_reflns 2825
_refine_ls_number_restraints 0
_refine_ls_restrained_S_all 1.002
_refine_ls_R_factor_all 0.1583
_refine_ls_R_factor_gt 0.0674
_refine_ls_shift/su_max 0.000
_refine_ls_shift/su_mean 0.000
_refine_ls_structure_factor_coef Fsqd
_refine_ls_weighting_details 'calc w=1/[\s^2^(Fo^2^)+(0.0330P)^2^] where P=(Fo^2^+2Fc^2^)/3'
_refine_ls_weighting_scheme calc
_refine_ls_wR_factor_gt 0.1162
_refine_ls_wR_factor_ref 0.1414
_reflns_number_gt 1259
_reflns_number_total 2825
_reflns_threshold_expression I>2sigma(I)
_cod_data_source_file bq2211.cif
_cod_data_source_block I
_cod_original_cell_volume 1557.1(5)
_cod_original_sg_symbol_H-M 'P 21/c'
_cod_database_code 2226046
_cod_database_fobs_code 2226046

loop_
_symmetry_equiv_pos_as_xyz
'x, y, z'
'-x, y+1/2, -z+1/2'
'-x, -y, -z'
'x, -y-1/2, z-1/2'

loop_
_atom_site_type_symbol
_atom_site_label
_atom_site_fract_x
_atom_site_fract_y
_atom_site_fract_z
_atom_site_U_iso_or_equiv
_atom_site_adp_type
_atom_site_calc_flag
_atom_site_refinement_flags
_atom_site_occupancy
_atom_site_disorder_assembly
_atom_site_disorder_group
S S 0.29259(8) 0.49679(16) 1.24335(16) 0.0564(4) Uani d . 1 . .
Cl Cl -0.02197(9) 0.34294(17) 0.71715(19) 0.0780(6) Uani d . 1 . .
O O1 0.3413(2) 0.4520(4) 1.3779(4) 0.0819(14) Uani d . 1 . .
O O2 0.2559(2) 0.6236(4) 1.2478(5) 0.0722(12) Uani d . 1 . .
O O4 0.2340(2) 0.1125(4) 1.2061(5) 0.0770(13) Uani d . 1 . .
O O5 0.1500(2) 0.0066(4) 1.0409(4) 0.0642(11) Uani d . 1 . .
N N 0.2329(2) 0.3752(4) 1.2181(5) 0.0583(13) Uani d . 1 . .
H H1 0.2374 0.3100 1.2850 0.070 Uiso calc R 1 . .
C C1 0.4669(4) 0.4931(9) 0.6934(7) 0.114(3) Uani d . 1 . .
H H1B 0.4700 0.4028 0.6543 0.170 Uiso calc R 1 . .
H H1C 0.5149 0.5252 0.7309 0.170 Uiso calc R 1 . .
H H1D 0.4452 0.5503 0.6096 0.170 Uiso calc R 1 . .
C C2 0.4210(3) 0.4943(9) 0.8276(7) 0.0697(18) Uani d . 1 . .
C C3 0.3884(4) 0.6094(7) 0.8730(8) 0.081(2) Uani d . 1 . .
H H3A 0.3945 0.6885 0.8178 0.098 Uiso calc R 1 . .
C C4 0.3475(3) 0.6136(6) 0.9950(7) 0.0662(17) Uani d . 1 . .
H H4A 0.3264 0.6938 1.0224 0.079 Uiso calc R 1 . .
C C5 0.3382(3) 0.4966(6) 1.0771(6) 0.0503(13) Uani d . 1 . .
C C6 0.3695(3) 0.3769(6) 1.0334(7) 0.0634(17) Uani d . 1 . .
H H6A 0.3630 0.2972 1.0871 0.076 Uiso calc R 1 . .
C C7 0.4102(3) 0.3791(7) 0.9098(8) 0.0754(19) Uani d . 1 . .
H H7A 0.4312 0.2994 0.8807 0.090 Uiso calc R 1 . .
C C8 0.1733(3) 0.3692(5) 1.0920(6) 0.0510(14) Uani d . 1 . .
C C9 0.1384(3) 0.4848(5) 1.0265(7) 0.0630(16) Uani d . 1 . .
H H9A 0.1556 0.5690 1.0613 0.076 Uiso calc R 1 . .
C C10 0.0799(3) 0.4767(5) 0.9126(7) 0.0547(15) Uani d . 1 . .
H H10A 0.0573 0.5548 0.8710 0.066 Uiso calc R 1 . .
C C11 0.0539(3) 0.3519(6) 0.8589(6) 0.0531(14) Uani d . 1 . .
C C12 0.0869(3) 0.2351(6) 0.9199(6) 0.0543(14) Uani d . 1 . .
H H12A 0.0690 0.1518 0.8832 0.065 Uiso calc R 1 . .
C C13 0.1475(3) 0.2419(5) 1.0376(6) 0.0449(12) Uani d . 1 . .
C C14 0.1818(3) 0.1175(5) 1.1044(7) 0.0533(14) Uani d . 1 . .
C C15 0.1805(4) -0.1223(5) 1.0982(8) 0.088(2) Uani d . 1 . .
H H15A 0.1529 -0.1942 1.0445 0.132 Uiso calc R 1 . .
H H15B 0.1786 -0.1294 1.2100 0.132 Uiso calc R 1 . .
H H15C 0.2301 -0.1283 1.0778 0.132 Uiso calc R 1 . .

loop_
_atom_site_aniso_label
_atom_site_aniso_U_11
_atom_site_aniso_U_22
_atom_site_aniso_U_33
_atom_site_aniso_U_12
_atom_site_aniso_U_13
_atom_site_aniso_U_23
S 0.0692(9) 0.0539(9) 0.0446(8) -0.0107(9) 0.0018(7) -0.0062(8)
Cl 0.0678(10) 0.0855(12) 0.0761(11) 0.0157(9) -0.0087(8) -0.0023(9)
O1 0.101(3) 0.097(3) 0.041(2) -0.019(3) -0.020(2) 0.006(2)
O2 0.083(3) 0.052(3) 0.084(3) -0.002(2) 0.021(2) -0.017(2)
O4 0.087(3) 0.059(3) 0.076(3) 0.005(2) -0.023(3) 0.005(2)
O5 0.075(3) 0.036(2) 0.077(3) 0.004(2) -0.006(2) 0.004(2)
N 0.069(3) 0.057(3) 0.049(3) -0.013(3) 0.005(2) 0.009(2)
C1 0.091(5) 0.192(9) 0.058(4) -0.041(6) 0.012(4) -0.015(5)
C2 0.053(4) 0.107(6) 0.045(3) -0.020(4) -0.010(3) 0.001(4)
C3 0.089(5) 0.080(5) 0.074(5) -0.023(4) 0.005(4) 0.029(4)
C4 0.075(5) 0.049(4) 0.073(4) -0.002(3) 0.002(4) 0.013(3)
C5 0.053(3) 0.052(3) 0.043(3) -0.006(3) -0.006(2) -0.005(3)
C6 0.080(4) 0.056(4) 0.053(4) -0.003(3) 0.006(3) -0.001(3)
C7 0.070(4) 0.089(5) 0.064(4) 0.008(4) -0.001(4) -0.019(4)
C8 0.055(4) 0.051(3) 0.047(3) -0.002(3) 0.007(3) -0.008(3)
C9 0.079(4) 0.035(3) 0.075(4) 0.010(3) 0.010(4) 0.008(3)
C10 0.058(4) 0.037(3) 0.068(4) 0.008(3) 0.003(3) 0.007(3)
C11 0.052(3) 0.058(4) 0.049(3) 0.007(3) 0.002(3) 0.008(3)
C12 0.052(3) 0.055(4) 0.058(3) -0.005(3) 0.012(3) 0.002(3)
C13 0.054(3) 0.037(3) 0.044(3) 0.001(3) 0.008(3) 0.004(2)
C14 0.068(4) 0.040(3) 0.053(4) -0.001(3) 0.011(3) 0.003(3)
C15 0.132(6) 0.032(4) 0.100(5) 0.023(4) 0.019(5) 0.020(3)

loop_
_atom_type_symbol
_atom_type_description
_atom_type_scat_dispersion_real
_atom_type_scat_dispersion_imag
_atom_type_scat_source
C C 0.0033 0.0016 'International Tables Vol C Tables 4.2.6.8 and 6.1.1.4'
H H 0.0000 0.0000 'International Tables Vol C Tables 4.2.6.8 and 6.1.1.4'
N N 0.0061 0.0033 'International Tables Vol C Tables 4.2.6.8 and 6.1.1.4'
O O 0.0106 0.0060 'International Tables Vol C Tables 4.2.6.8 and 6.1.1.4'
S S 0.1246 0.1234 'International Tables Vol C Tables 4.2.6.8 and 6.1.1.4'
Cl Cl 0.1484 0.1585 'International Tables Vol C Tables 4.2.6.8 and 6.1.1.4'

loop_
_geom_angle_atom_site_label_1
_geom_angle_atom_site_label_2
_geom_angle_atom_site_label_3
_geom_angle_site_symmetry_1
_geom_angle_site_symmetry_3
_geom_angle
_geom_angle_publ_flag
O2 S O1 . . 120.2(3) ?
O2 S N . . 109.7(2) ?
O1 S N . . 102.9(2) ?
O2 S C5 . . 107.7(3) ?
O1 S C5 . . 109.1(3) ?
N S C5 . . 106.5(2) ?
C14 O5 C15 . . 117.3(4) ?
C8 N S . . 124.8(4) ?
C8 N H1 . . 117.6 ?
S N H1 . . 117.6 ?
C2 C1 H1B . . 109.5 ?
C2 C1 H1C . . 109.5 ?
H1B C1 H1C . . 109.5 ?
C2 C1 H1D . . 109.5 ?
H1B C1 H1D . . 109.5 ?
H1C C1 H1D . . 109.5 ?
C7 C2 C3 . . 117.0(6) ?
C7 C2 C1 . . 120.9(8) ?
C3 C2 C1 . . 122.1(7) ?
C4 C3 C2 . . 123.2(6) ?
C4 C3 H3A . . 118.4 ?
C2 C3 H3A . . 118.4 ?
C3 C4 C5 . . 118.6(6) ?
C3 C4 H4A . . 120.7 ?
C5 C4 H4A . . 120.7 ?
C4 C5 C6 . . 120.0(5) ?
C4 C5 S . . 121.2(5) ?
C6 C5 S . . 118.7(4) ?
C7 C6 C5 . . 118.7(6) ?
C7 C6 H6A . . 120.7 ?
C5 C6 H6A . . 120.7 ?
C2 C7 C6 . . 122.4(6) ?
C2 C7 H7A . . 118.8 ?
C6 C7 H7A . . 118.8 ?
C9 C8 C13 . . 119.1(5) ?
C9 C8 N . . 122.3(5) ?
C13 C8 N . . 118.5(5) ?
C10 C9 C8 . . 121.4(5) ?
C10 C9 H9A . . 119.3 ?
C8 C9 H9A . . 119.3 ?
C9 C10 C11 . . 120.0(5) ?
C9 C10 H10A . . 120.0 ?
C11 C10 H10A . . 120.0 ?
C12 C11 C10 . . 120.6(5) ?
C12 C11 Cl . . 119.9(4) ?
C10 C11 Cl . . 119.5(4) ?
C11 C12 C13 . . 120.1(5) ?
C11 C12 H12A . . 120.0 ?
C13 C12 H12A . . 120.0 ?
C12 C13 C8 . . 118.9(5) ?
C12 C13 C14 . . 120.0(5) ?
C8 C13 C14 . . 121.1(5) ?
O4 C14 O5 . . 121.8(5) ?
O4 C14 C13 . . 125.2(5) ?
O5 C14 C13 . . 113.0(5) ?
O5 C15 H15A . . 109.5 ?
O5 C15 H15B . . 109.5 ?
H15A C15 H15B . . 109.5 ?
O5 C15 H15C . . 109.5 ?
H15A C15 H15C . . 109.5 ?
H15B C15 H15C . . 109.5 ?

loop_
_geom_bond_atom_site_label_1
_geom_bond_atom_site_label_2
_geom_bond_site_symmetry_2
_geom_bond_distance
_geom_bond_publ_flag
S O2 . 1.434(4) ?
S O1 . 1.436(4) ?
S N . 1.634(4) ?
S C5 . 1.740(5) ?
Cl C11 . 1.736(5) ?
O4 C14 . 1.215(6) ?
O5 C14 . 1.331(6) ?
O5 C15 . 1.459(6) ?
N C8 . 1.442(6) ?
N H1 . 0.8600 ?
C1 C2 . 1.511(8) ?
C1 H1B . 0.9600 ?
C1 H1C . 0.9600 ?
C1 H1D . 0.9600 ?
C2 C7 . 1.370(8) ?
C2 C3 . 1.372(8) ?
C3 C4 . 1.363(9) ?
C3 H3A . 0.9300 ?
C4 C5 . 1.379(7) ?
C4 H4A . 0.9300 ?
C5 C6 . 1.395(7) ?
C6 C7 . 1.372(8) ?
C6 H6A . 0.9300 ?
C7 H7A . 0.9300 ?
C8 C9 . 1.398(7) ?
C8 C13 . 1.409(7) ?
C9 C10 . 1.363(7) ?
C9 H9A . 0.9300 ?
C10 C11 . 1.386(7) ?
C10 H10A . 0.9300 ?
C11 C12 . 1.382(6) ?
C12 C13 . 1.410(6) ?
C12 H12A . 0.9300 ?
C13 C14 . 1.470(7) ?
C15 H15A . 0.9600 ?
C15 H15B . 0.9600 ?
C15 H15C . 0.9600 ?

loop_
_geom_hbond_atom_site_label_D
_geom_hbond_atom_site_label_H
_geom_hbond_atom_site_label_A
_geom_hbond_site_symmetry_A
_geom_hbond_distance_DH
_geom_hbond_distance_HA
_geom_hbond_distance_DA
_geom_hbond_angle_DHA
_geom_hbond_publ_flag
N H1 O4 . 0.86 2.07 2.615(6) 120 yes
C9 H9A O2 . 0.93 2.35 3.022(6) 129 yes

loop_
_geom_torsion_atom_site_label_1
_geom_torsion_atom_site_label_2
_geom_torsion_atom_site_label_3
_geom_torsion_atom_site_label_4
_geom_torsion_site_symmetry_1
_geom_torsion_site_symmetry_2
_geom_torsion_site_symmetry_3
_geom_torsion_site_symmetry_4
_geom_torsion
_geom_torsion_publ_flag
O2 S N C8 . . . . 53.5(5) ?
O1 S N C8 . . . . -177.4(4) ?
C5 S N C8 . . . . -62.7(5) ?
C7 C2 C3 C4 . . . . 0.8(9) ?
C1 C2 C3 C4 . . . . -179.1(5) ?
C2 C3 C4 C5 . . . . -0.1(9) ?
C3 C4 C5 C6 . . . . -0.5(8) ?
C3 C4 C5 S . . . . 175.0(4) ?
O2 S C5 C4 . . . . 13.7(5) ?
O1 S C5 C4 . . . . -118.4(4) ?
N S C5 C4 . . . . 131.2(4) ?
O2 S C5 C6 . . . . -170.7(4) ?
O1 S C5 C6 . . . . 57.2(5) ?
N S C5 C6 . . . . -53.2(5) ?
C4 C5 C6 C7 . . . . 0.5(8) ?
S C5 C6 C7 . . . . -175.1(4) ?
C3 C2 C7 C6 . . . . -0.8(8) ?
C1 C2 C7 C6 . . . . 179.1(5) ?
C5 C6 C7 C2 . . . . 0.2(8) ?
S N C8 C9 . . . . -31.8(7) ?
S N C8 C13 . . . . 151.2(4) ?
C13 C8 C9 C10 . . . . 0.2(8) ?
N C8 C9 C10 . . . . -176.8(5) ?
C8 C9 C10 C11 . . . . -0.1(8) ?
C9 C10 C11 C12 . . . . -0.1(8) ?
C9 C10 C11 Cl . . . . 178.5(4) ?
C10 C11 C12 C13 . . . . 0.2(8) ?
Cl C11 C12 C13 . . . . -178.4(4) ?
C11 C12 C13 C8 . . . . -0.1(7) ?
C11 C12 C13 C14 . . . . 179.0(5) ?
C9 C8 C13 C12 . . . . -0.1(7) ?
N C8 C13 C12 . . . . 177.0(4) ?
C9 C8 C13 C14 . . . . -179.2(5) ?
N C8 C13 C14 . . . . -2.1(7) ?
C15 O5 C14 O4 . . . . -0.4(8) ?
C15 O5 C14 C13 . . . . 179.4(5) ?
C12 C13 C14 O4 . . . . -180.0(5) ?
C8 C13 C14 O4 . . . . -0.9(8) ?
C12 C13 C14 O5 . . . . 0.2(7) ?
C8 C13 C14 O5 . . . . 179.3(5) ?

loop_
_cod_related_entry_id
_cod_related_entry_database
_cod_related_entry_code
1 ChemSpider 13257087
